data_4300030
loop_
_publ_author_name
'Sangeeta Banerjee'
'Sibaprasad Bhattacharyya'
'Bimal Kumar Dirghangi'
'Mahua Menon'
'Animesh Chakravorty'

_publ_section_title
;
Chemistry of the Rhenium-Azopyridine Family: An Oxo Parent and
Derivatives Thereof Including a Novel Oxo-Imido Dimer
;
_journal_name_full 'Inorganic Chemistry'
_journal_page_first 6
_journal_page_last 13
_journal_paper_doi 10.1021/ic990465u
_journal_volume 39
_journal_year 2000
_chemical_formula_sum 'C29 H23 Cl4 N3 O P Re'
_chemical_formula_weight 788.47
_space_group_IT_number 14
_symmetry_cell_setting monoclinic
_symmetry_space_group_name_Hall '-P 2yn'
_symmetry_space_group_name_H-M 'P 1 21/n 1'
_atom_sites_solution_hydrogens geom
_atom_sites_solution_primary heavy
_atom_sites_solution_secondary difmap
_audit_creation_method SHELXL
_cell_angle_alpha 90.00
_cell_angle_beta 94.21(6)
_cell_angle_gamma 90.00
_cell_formula_units_Z 4
_cell_length_a 11.264(7)
_cell_length_b 15.221(9)
_cell_length_c 17.628(9)
_cell_measurement_reflns_used 30
_cell_measurement_temperature 293(2)
_cell_measurement_theta_max 14
_cell_measurement_theta_min 7
_cell_volume 3014(3)
_computing_cell_refinement 'Siemens SHELXTL-PLUS P3'
_computing_data_collection 'Siemens SHELXTL-PLUS P3'
_computing_data_reduction 'Siemens SHELXTL-PLUS'
_computing_molecular_graphics 'Siemens SHELXTL using XP'
_computing_publication_material 'Siemens SHELXTL'
_computing_structure_refinement 'SHELXL-93 (Sheldrick, 1993)'
_computing_structure_solution 'SHELXS-86 (Sheldrick, 1990)'
_diffrn_ambient_temperature 293(2)
_diffrn_measurement_device 'Siemens R3m/V'
_diffrn_measurement_method '\w scans'
_diffrn_radiation_monochromator graphite
_diffrn_radiation_source 'fine-focus sealed tube'
_diffrn_radiation_type MoK\a
_diffrn_radiation_wavelength 0.71073
_diffrn_reflns_av_R_equivalents 0.0427
_diffrn_reflns_av_sigmaI/netI 0.0908
_diffrn_reflns_limit_h_max 12
_diffrn_reflns_limit_h_min 0
_diffrn_reflns_limit_k_max 16
_diffrn_reflns_limit_k_min 0
_diffrn_reflns_limit_l_max 18
_diffrn_reflns_limit_l_min -19
_diffrn_reflns_number 4237
_diffrn_reflns_theta_max 22.55
_diffrn_reflns_theta_min 1.77
_diffrn_standards_interval_count 198
_diffrn_standards_number 2
_exptl_absorpt_coefficient_mu 4.467
_exptl_absorpt_correction_T_max 1.000
_exptl_absorpt_correction_T_min 0.5373
_exptl_absorpt_correction_type 'Semi empirical'
_exptl_crystal_colour dark
_exptl_crystal_density_diffrn 1.738
_exptl_crystal_description parallelopiped
_exptl_crystal_F_000 1536
_exptl_crystal_size_max 0.4
_exptl_crystal_size_mid 0.35
_exptl_crystal_size_min 0.3
_refine_diff_density_max 1.856
_refine_diff_density_min -1.629
_refine_diff_density_rms 0.198
_refine_ls_extinction_method none
_refine_ls_goodness_of_fit_all 1.040
_refine_ls_goodness_of_fit_obs 1.100
_refine_ls_matrix_type full
_refine_ls_number_parameters 347
_refine_ls_number_reflns 3960
_refine_ls_number_restraints 0
_refine_ls_restrained_S_all 1.084
_refine_ls_restrained_S_obs 1.100
_refine_ls_R_factor_all 0.1083
_refine_ls_R_factor_obs 0.0616
_refine_ls_shift/esd_max 0.000
_refine_ls_shift/esd_mean 0.000
_refine_ls_structure_factor_coef Fsqd
_refine_ls_weighting_details 'w=1/[\s^2^(Fo^2^)+(0.0865P)^2^+0.0000P] where P=(Fo^2^+2Fc^2^)/3'
_refine_ls_weighting_scheme calc
_refine_ls_wR_factor_all 0.1666
_refine_ls_wR_factor_obs 0.1355
_reflns_number_observed 2648
_reflns_number_total 3962
_reflns_observed_criterion >2sigma(I)
_cod_depositor_comments
;
The following automatic conversions were performed:

'_refine_ls_weighting_scheme' value 'calc
w=1/[\s^2^(Fo^2^)+(0.0865P)^2^+0.0000P] where P=(Fo^2^+2Fc^2^)/3' was
changed to 'calc'. New tag '_refine_ls_weighting_details' was
created. The value of the new tag was set to
'w=1/[\s^2^(Fo^2^)+(0.0865P)^2^+0.0000P] where P=(Fo^2^+2Fc^2^)/3'.

Automatic conversion script
Id: cif_fix_values 3143 2015-03-26 13:38:13Z robertas 

The following automatic conversions were performed:

'_symmetry_cell_setting' value 'Monoclinic' changed to 'monoclinic'
according to the built-in table from CIF Core dictionary named
'cif_core.dic' version 2.4.5 from 2014-11-21.

'_atom_sites_solution_primary' value 'Heavy atom method' was changed
to 'heavy'.

Automatic conversion script
Id: cif_fix_values 6452 2018-10-05 10:23:21Z andrius 
;
_cod_original_cell_volume 3014.2(20)
_cod_database_code 4300030

loop_
_symmetry_equiv_pos_as_xyz
'x, y, z'
'-x+1/2, y+1/2, -z+1/2'
'-x, -y, -z'
'x-1/2, -y-1/2, z-1/2'

loop_
_atom_site_aniso_label
_atom_site_aniso_U_11
_atom_site_aniso_U_22
_atom_site_aniso_U_33
_atom_site_aniso_U_23
_atom_site_aniso_U_13
_atom_site_aniso_U_12
Re 0.0364(4) 0.0255(3) 0.0295(3) 0.0030(3) -0.0015(2) -0.0029(3)
Cl1 0.042(3) 0.085(3) 0.074(3) 0.032(3) -0.017(2) -0.003(3)
Cl3 0.105(4) 0.051(3) 0.035(2) -0.014(2) 0.008(3) -0.023(3)
O1 0.037(7) 0.026(5) 0.045(6) 0.009(5) -0.004(5) -0.004(5)
N1 0.056(9) 0.019(6) 0.025(7) 0.003(5) 0.008(6) -0.004(6)
N2 0.049(9) 0.030(7) 0.059(9) 0.017(6) -0.013(7) -0.003(7)
N3 0.023(7) 0.024(6) 0.045(7) -0.005(6) -0.010(6) 0.005(6)
P1 0.041(3) 0.025(2) 0.038(2) 0.002(2) 0.008(2) -0.003(2)
C1 0.027(10) 0.046(9) 0.033(9) 0.010(7) 0.000(7) -0.007(8)
C2 0.060(13) 0.038(10) 0.070(13) 0.023(9) 0.006(10) 0.004(10)
C3 0.044(13) 0.038(10) 0.094(15) 0.001(10) 0.035(11) -0.016(10)
C4 0.079(15) 0.034(9) 0.030(9) 0.015(7) 0.013(9) -0.010(10)
C5 0.074(14) 0.044(10) 0.037(10) 0.008(8) -0.021(10) 0.011(10)
C6 0.045(11) 0.032(9) 0.035(9) 0.000(7) 0.000(8) -0.006(8)
C7 0.078(14) 0.022(8) 0.050(11) 0.001(8) -0.018(10) 0.003(9)
C8 0.070(14) 0.041(10) 0.079(14) 0.011(9) -0.046(11) -0.025(10)
C9 0.056(14) 0.044(10) 0.061(12) 0.020(9) -0.026(10) -0.016(9)
C10 0.076(15) 0.027(9) 0.070(13) -0.004(9) -0.012(11) 0.005(9)
C11 0.050(12) 0.035(9) 0.040(10) -0.004(7) -0.013(8) -0.002(8)
C12 0.030(10) 0.035(9) 0.051(10) 0.004(8) 0.006(8) 0.009(8)
C13 0.063(13) 0.050(10) 0.042(10) -0.005(8) -0.002(9) 0.010(10)
C14 0.101(20) 0.076(14) 0.058(13) 0.016(11) -0.030(13) 0.004(13)
C15 0.073(17) 0.130(21) 0.030(11) 0.013(13) -0.001(11) 0.043(16)
C16 0.094(19) 0.072(14) 0.057(14) 0.038(12) 0.026(13) 0.041(14)
C17 0.068(14) 0.030(9) 0.069(13) 0.020(9) 0.025(11) 0.021(9)
C18 0.071(14) 0.039(10) 0.056(12) 0.005(9) -0.002(10) -0.022(10)
C19 0.128(22) 0.064(13) 0.061(13) -0.034(11) 0.032(14) -0.025(14)
C20 0.186(33) 0.078(17) 0.091(19) -0.041(14) 0.048(20) -0.036(19)
C21 0.192(33) 0.099(20) 0.068(17) -0.015(15) 0.010(19) -0.098(22)
C22 0.104(22) 0.097(18) 0.097(19) 0.006(15) 0.009(16) -0.070(16)
C23 0.075(15) 0.058(12) 0.066(13) -0.006(10) 0.028(12) -0.035(12)
C24 0.047(11) 0.035(9) 0.043(10) -0.007(8) 0.005(9) -0.001(8)
C25 0.049(13) 0.066(12) 0.063(13) 0.015(10) 0.007(10) -0.002(11)
C26 0.037(11) 0.074(14) 0.113(18) 0.002(14) -0.003(11) 0.016(12)
C27 0.047(15) 0.062(14) 0.146(24) -0.012(15) 0.032(16) 0.010(11)
C28 0.069(15) 0.060(13) 0.092(16) -0.011(12) 0.020(13) 0.018(13)
C29 0.042(12) 0.063(11) 0.054(11) -0.005(10) 0.005(9) 0.003(10)
Cl4 0.119(6) 0.058(3) 0.111(5) 0.036(3) -0.069(4) -0.011(3)

loop_
_atom_site_label
_atom_site_type_symbol
_atom_site_fract_x
_atom_site_fract_y
_atom_site_fract_z
_atom_site_U_iso_or_equiv
_atom_site_thermal_displace_type
_atom_site_occupancy
_atom_site_calc_flag
_atom_site_refinement_flags
_atom_site_disorder_group
Re Re 0.91800(6) 0.74118(3) 0.55834(3) 0.0306(2) Uani 1 d . .
Cl1 Cl 0.7284(4) 0.7860(3) 0.5067(3) 0.0679(14) Uani 1 d . .
Cl2 Cl 0.8950(4) 0.8354(3) 0.6621(2) 0.0465(10) Uiso 1 d . .
Cl3 Cl 0.9290(5) 0.6408(3) 0.4584(2) 0.0636(15) Uani 1 d . .
O1 O 0.8493(9) 0.6424(6) 0.6192(5) 0.036(3) Uani 1 d . .
N1 N 1.0092(12) 0.8325(7) 0.5018(6) 0.033(3) Uani 1 d . .
N2 N 1.1719(12) 0.7780(8) 0.5752(8) 0.047(4) Uani 1 d . .
N3 N 1.0872(11) 0.7241(7) 0.5958(7) 0.031(3) Uani 1 d . .
P1 P 0.7728(4) 0.6022(2) 0.6765(2) 0.0341(10) Uani 1 d . .
C1 C 1.1244(14) 0.8394(10) 0.5234(8) 0.036(4) Uani 1 d . .
C2 C 1.2002(18) 0.8992(10) 0.4915(10) 0.056(5) Uani 1 d . .
H2A H 1.2811(18) 0.8998(10) 0.5066(10) 0.067 Uiso 1 calc R .
C3 C 1.1552(17) 0.9551(11) 0.4393(11) 0.057(5) Uani 1 d . .
H3A H 1.2032(17) 0.9976(11) 0.4191(11) 0.069 Uiso 1 calc R .
C4 C 1.0356(18) 0.9493(10) 0.4155(9) 0.047(5) Uani 1 d . .
H4A H 1.0047(18) 0.9868(10) 0.3775(9) 0.057 Uiso 1 calc R .
C5 C 0.9616(18) 0.8902(10) 0.4461(9) 0.053(5) Uani 1 d . .
H5A H 0.8811(18) 0.8884(10) 0.4301(9) 0.063 Uiso 1 calc R .
C6 C 1.1347(15) 0.6579(9) 0.6460(8) 0.037(4) Uani 1 d . .
C7 C 1.1987(16) 0.6835(10) 0.7112(9) 0.051(5) Uani 1 d . .
H7A H 1.2087(16) 0.7428(10) 0.7226(9) 0.061 Uiso 1 calc R .
C8 C 1.2481(18) 0.6205(10) 0.7598(11) 0.066(6) Uani 1 d . .
H8A H 1.2964(18) 0.6361(10) 0.8027(11) 0.079 Uiso 1 calc R .
C9 C 1.2240(16) 0.5339(11) 0.7431(10) 0.055(5) Uani 1 d . .
C10 C 1.1569(17) 0.5087(10) 0.6802(10) 0.059(5) Uani 1 d . .
H10A H 1.1426(17) 0.4495(10) 0.6703(10) 0.070 Uiso 1 calc R .
C11 C 1.1102(15) 0.5716(9) 0.6314(9) 0.043(4) Uani 1 d . .
H11A H 1.0622(15) 0.5556(9) 0.5884(9) 0.051 Uiso 1 calc R .
C12 C 0.8627(14) 0.5736(10) 0.7617(9) 0.038(4) Uani 1 d . .
C13 C 0.9371(16) 0.6382(11) 0.7939(9) 0.052(5) Uani 1 d . .
H13A H 0.9422(16) 0.6925(11) 0.7703(9) 0.062 Uiso 1 calc R .
C14 C 1.0033(21) 0.6214(14) 0.8608(11) 0.080(7) Uani 1 d . .
H14A H 1.0508(21) 0.6653(14) 0.8837(11) 0.096 Uiso 1 calc R .
C15 C 0.9995(21) 0.5421(18) 0.8929(10) 0.078(7) Uani 1 d . .
H15A H 1.0458(21) 0.5314(18) 0.9378(10) 0.093 Uiso 1 calc R .
C16 C 0.9303(21) 0.4771(15) 0.8619(11) 0.073(7) Uani 1 d . .
H16A H 0.9300(21) 0.4225(15) 0.8856(11) 0.088 Uiso 1 calc R .
C17 C 0.8591(17) 0.4909(10) 0.7946(10) 0.055(5) Uani 1 d . .
H17A H 0.8114(17) 0.4465(10) 0.7728(10) 0.066 Uiso 1 calc R .
C18 C 0.7009(18) 0.5063(10) 0.6357(10) 0.056(5) Uani 1 d . .
C19 C 0.7487(23) 0.4673(13) 0.5739(11) 0.083(7) Uani 1 d . .
H19A H 0.8171(23) 0.4894(13) 0.5544(11) 0.099 Uiso 1 calc R .
C20 C 0.6895(30) 0.3922(16) 0.5411(14) 0.117(11) Uani 1 d . .
H20A H 0.7182(30) 0.3658(16) 0.4985(14) 0.140 Uiso 1 calc R .
C21 C 0.5953(30) 0.3599(17) 0.5702(14) 0.120(12) Uani 1 d . .
H21A H 0.5590(30) 0.3101(17) 0.5485(14) 0.143 Uiso 1 calc R .
C22 C 0.5486(23) 0.3984(16) 0.6325(14) 0.099(9) Uani 1 d . .
H22A H 0.4807(23) 0.3756(16) 0.6522(14) 0.119 Uiso 1 calc R .
C23 C 0.6044(18) 0.4711(12) 0.6647(11) 0.065(6) Uani 1 d . .
H23A H 0.5749(18) 0.4964(12) 0.7075(11) 0.078 Uiso 1 calc R .
C24 C 0.6582(15) 0.6740(10) 0.7028(9) 0.041(4) Uani 1 d . .
C25 C 0.5674(17) 0.6926(12) 0.6486(11) 0.059(5) Uani 1 d . .
H25A H 0.5664(17) 0.6672(12) 0.6006(11) 0.071 Uiso 1 calc R .
C26 C 0.4770(17) 0.7498(13) 0.6663(14) 0.075(6) Uani 1 d . .
H26A H 0.4165(17) 0.7642(13) 0.6297(14) 0.090 Uiso 1 calc R .
C27 C 0.4775(20) 0.7840(14) 0.7369(17) 0.084(7) Uani 1 d . .
H27A H 0.4158(20) 0.8208(14) 0.7491(17) 0.101 Uiso 1 calc R .
C28 C 0.5648(20) 0.7661(13) 0.7893(13) 0.073(6) Uani 1 d . .
H28A H 0.5639(20) 0.7915(13) 0.8372(13) 0.088 Uiso 1 calc R .
C29 C 0.6569(16) 0.7106(12) 0.7743(10) 0.053(5) Uani 1 d . .
H29A H 0.7170(16) 0.6980(12) 0.8117(10) 0.063 Uiso 1 calc R .
Cl4 Cl 1.2836(6) 0.4517(3) 0.8050(3) 0.100(2) Uani 1 d . .

loop_
_atom_type_symbol
_atom_type_description
_atom_type_scat_dispersion_real
_atom_type_scat_dispersion_imag
_atom_type_scat_source
C C 0.0033 0.0016 'International Tables Vol C Tables 4.2.6.8 and 6.1.1.4'
H H 0.0000 0.0000 'International Tables Vol C Tables 4.2.6.8 and 6.1.1.4'
N N 0.0061 0.0033 'International Tables Vol C Tables 4.2.6.8 and 6.1.1.4'
O O 0.0106 0.0060 'International Tables Vol C Tables 4.2.6.8 and 6.1.1.4'
P P 0.1023 0.0942 'International Tables Vol C Tables 4.2.6.8 and 6.1.1.4'
Cl Cl 0.1484 0.1585 'International Tables Vol C Tables 4.2.6.8 and 6.1.1.4'
Re Re -1.0185 7.2310 'International Tables Vol C Tables 4.2.6.8 and 6.1.1.4'

loop_
_geom_angle_atom_site_label_1
_geom_angle_atom_site_label_2
_geom_angle_atom_site_label_3
_geom_angle
_geom_angle_site_symmetry_1
_geom_angle_site_symmetry_3
_geom_angle_publ_flag
N3 Re N1 75.3(5) . . y
N3 Re O1 96.9(4) . . y
N1 Re O1 172.0(5) . . y
N3 Re Cl3 93.6(4) . . y
N1 Re Cl3 91.2(3) . . y
O1 Re Cl3 87.5(3) . . y
N3 Re Cl2 88.8(3) . . y
N1 Re Cl2 93.0(3) . . y
O1 Re Cl2 88.5(3) . . y
Cl3 Re Cl2 175.6(2) . . y
N3 Re Cl1 169.9(4) . . y
N1 Re Cl1 95.1(4) . . y
O1 Re Cl1 92.8(3) . . y
Cl3 Re Cl1 89.7(2) . . y
Cl2 Re Cl1 88.6(2) . . y
P1 O1 Re 156.0(6) . . y
C1 N1 C5 117.9(14) . . ?
C1 N1 Re 115.6(9) . . y
C5 N1 Re 126.5(12) . . ?
N3 N2 C1 110.2(12) . . y
N2 N3 C6 111.3(11) . . ?
N2 N3 Re 121.2(9) . . y
C6 N3 Re 127.5(10) . . ?
O1 P1 C24 112.8(7) . . ?
O1 P1 C18 108.9(7) . . ?
C24 P1 C18 106.8(9) . . ?
O1 P1 C12 110.0(7) . . ?
C24 P1 C12 107.8(7) . . ?
C18 P1 C12 110.3(8) . . ?
N1 C1 N2 117.1(13) . . y
N1 C1 C2 123.4(14) . . ?
N2 C1 C2 119.2(15) . . ?
C3 C2 C1 118.9(18) . . ?
C2 C3 C4 118.8(17) . . ?
C5 C4 C3 122.2(16) . . ?
C4 C5 N1 118.7(17) . . ?
C11 C6 C7 121.3(14) . . ?
C11 C6 N3 120.3(13) . . ?
C7 C6 N3 118.2(13) . . ?
C6 C7 C8 119.3(14) . . ?
C9 C8 C7 118.2(15) . . ?
C10 C9 C8 122.5(15) . . ?
C10 C9 Cl4 118.1(13) . . ?
C8 C9 Cl4 119.3(13) . . ?
C9 C10 C11 119.0(15) . . ?
C6 C11 C10 119.5(15) . . ?
C13 C12 C17 120.5(16) . . ?
C13 C12 P1 117.1(12) . . ?
C17 C12 P1 122.4(14) . . ?
C14 C13 C12 119.6(17) . . ?
C15 C14 C13 120.0(21) . . ?
C14 C15 C16 121.8(19) . . ?
C15 C16 C17 120.7(18) . . ?
C12 C17 C16 117.3(18) . . ?
C23 C18 C19 120.0(17) . . ?
C23 C18 P1 121.6(15) . . ?
C19 C18 P1 118.4(15) . . ?
C18 C19 C20 117.8(22) . . ?
C21 C20 C19 120.8(23) . . ?
C20 C21 C22 121.3(22) . . ?
C23 C22 C21 118.7(22) . . ?
C18 C23 C22 121.4(20) . . ?
C25 C24 C29 119.6(17) . . ?
C25 C24 P1 117.6(13) . . ?
C29 C24 P1 122.9(13) . . ?
C24 C25 C26 119.4(19) . . ?
C27 C26 C25 119.7(20) . . ?
C28 C27 C26 121.0(20) . . ?
C27 C28 C29 121.5(21) . . ?
C28 C29 C24 118.8(18) . . ?

loop_
_geom_bond_atom_site_label_1
_geom_bond_atom_site_label_2
_geom_bond_distance
_geom_bond_site_symmetry_2
_geom_bond_publ_flag
Re N3 1.987(11) . y
Re N1 2.032(11) . y
Re O1 2.033(9) . y
Re Cl3 2.342(4) . y
Re Cl2 2.353(4) . y
Re Cl1 2.360(5) . y
O1 P1 1.506(10) . y
N1 C1 1.33(2) . y
N1 C5 1.39(2) . ?
N2 N3 1.33(2) . y
N2 C1 1.39(2) . y
N3 C6 1.42(2) . ?
P1 C24 1.78(2) . ?
P1 C18 1.79(2) . ?
P1 C12 1.80(2) . ?
C1 C2 1.39(2) . ?
C2 C3 1.33(2) . ?
C3 C4 1.38(2) . ?
C4 C5 1.36(2) . ?
C6 C11 1.36(2) . ?
C6 C7 1.37(2) . ?
C7 C8 1.38(2) . ?
C8 C9 1.37(2) . ?
C9 C10 1.35(2) . ?
C9 Cl4 1.76(2) . ?
C10 C11 1.37(2) . ?
C12 C13 1.39(2) . ?
C12 C17 1.39(2) . ?
C13 C14 1.37(2) . ?
C14 C15 1.33(3) . ?
C15 C16 1.35(3) . ?
C16 C17 1.40(3) . ?
C18 C23 1.35(2) . ?
C18 C19 1.38(2) . ?
C19 C20 1.42(3) . ?
C20 C21 1.31(3) . ?
C21 C22 1.38(3) . ?
C22 C23 1.37(3) . ?
C24 C25 1.38(2) . ?
C24 C29 1.38(2) . ?
C25 C26 1.39(2) . ?
C26 C27 1.35(3) . ?
C27 C28 1.33(3) . ?
C28 C29 1.38(2) . ?
